data_7154468
loop_
_publ_author_name
'Quintero, Celso'
'Valderrama, Mauricio'
'Becerra, Alexandra'
'Daniliuc, Constantin G.'
'Rojas, Rene S.'

_publ_section_title
;
 Synthesis of 4(3H)quinazolinimines by reaction of
 (E)-N-(aryl)-acetimidoyl or -benzimidoyl chloride with amines.
;
_journal_issue 22
_journal_name_full 'Organic &amp; biomolecular chemistry'
_journal_page_first 6183
_journal_page_last 6193
_journal_paper_doi 10.1039/c5ob00444f
_journal_volume 13
_journal_year 2015
_chemical_formula_sum 'C20 H16 Cl N3'
_chemical_formula_weight 333.81
_chemical_name_systematic
; 
 ? 
;
_space_group_IT_number 14
_symmetry_cell_setting monoclinic
_symmetry_space_group_name_Hall '-P 2ybc'
_symmetry_space_group_name_H-M 'P 1 21/c 1'
_atom_sites_solution_hydrogens geom
_atom_sites_solution_primary direct
_atom_sites_solution_secondary difmap
_audit_creation_method SHELXL-97
_audit_update_record
;
2014-06-13 deposited with the CCDC.
2015-04-23 downloaded from the CCDC.
;
_cell_angle_alpha 90.00
_cell_angle_beta 98.146(3)
_cell_angle_gamma 90.00
_cell_formula_units_Z 4
_cell_length_a 14.6582(9)
_cell_length_b 17.3558(12)
_cell_length_c 7.0639(7)
_cell_measurement_reflns_used 999
_cell_measurement_temperature 297(2)
_cell_measurement_theta_max 51.005
_cell_measurement_theta_min 4.694
_cell_volume 1779.0(2)
_computing_cell_refinement 'Bruker SMART'
_computing_data_collection 'Bruker SMART'
_computing_data_reduction 'Bruker SAINT'
_computing_molecular_graphics 'Bruker SHELXTL'
_computing_publication_material 'Bruker SHELXTL'
_computing_structure_refinement 'SHELXL-97 (Sheldrick, 1997)'
_computing_structure_solution 'SHELXS-97 (Sheldrick, 1990)'
_diffrn_ambient_temperature 297(2)
_diffrn_measured_fraction_theta_full 0.997
_diffrn_measured_fraction_theta_max 0.997
_diffrn_measurement_device_type 'CCD area detector'
_diffrn_measurement_method 'phi and omega scans'
_diffrn_radiation_monochromator graphite
_diffrn_radiation_source 'fine-focus sealed tube'
_diffrn_radiation_type MoK\a
_diffrn_radiation_wavelength 0.71073
_diffrn_reflns_av_R_equivalents 0.0538
_diffrn_reflns_av_sigmaI/netI 0.0404
_diffrn_reflns_limit_h_max 18
_diffrn_reflns_limit_h_min -18
_diffrn_reflns_limit_k_max 21
_diffrn_reflns_limit_k_min 0
_diffrn_reflns_limit_l_max 8
_diffrn_reflns_limit_l_min 0
_diffrn_reflns_number 14711
_diffrn_reflns_theta_full 26.37
_diffrn_reflns_theta_max 26.37
_diffrn_reflns_theta_min 1.83
_exptl_absorpt_coefficient_mu 0.220
_exptl_absorpt_correction_type none
_exptl_crystal_colour 'pale yellow'
_exptl_crystal_density_diffrn 1.246
_exptl_crystal_density_method 'not measured'
_exptl_crystal_description block
_exptl_crystal_F_000 696
_exptl_crystal_size_max 0.38
_exptl_crystal_size_mid 0.28
_exptl_crystal_size_min 0.18
_refine_diff_density_max 0.361
_refine_diff_density_min -0.161
_refine_diff_density_rms 0.039
_refine_ls_extinction_method none
_refine_ls_goodness_of_fit_ref 0.984
_refine_ls_hydrogen_treatment mixed
_refine_ls_matrix_type full
_refine_ls_number_parameters 225
_refine_ls_number_reflns 3634
_refine_ls_number_restraints 1
_refine_ls_restrained_S_all 0.984
_refine_ls_R_factor_all 0.0562
_refine_ls_R_factor_gt 0.0411
_refine_ls_shift/su_max 0.000
_refine_ls_shift/su_mean 0.000
_refine_ls_structure_factor_coef Fsqd
_refine_ls_weighting_details 'calc w=1/[\s^2^(Fo^2^)+(0.0621P)^2^+0.0000P] where P=(Fo^2^+2Fc^2^)/3'
_refine_ls_weighting_scheme calc
_refine_ls_wR_factor_gt 0.1066
_refine_ls_wR_factor_ref 0.1121
_reflns_number_gt 2634
_reflns_number_total 3634
_reflns_threshold_expression >2sigma(I)
_cod_data_source_file c5ob00444f2.cif
_cod_data_source_block 5cd
_cod_depositor_comments 'Adding full bibliography for 7154465--7154470.cif.'
_cod_original_sg_symbol_H-M P2(1)/c
_cod_database_code 7154468

loop_
_symmetry_equiv_pos_as_xyz
'x, y, z'
'-x, y+1/2, -z+1/2'
'-x, -y, -z'
'x, -y-1/2, z-1/2'

loop_
_atom_site_label
_atom_site_type_symbol
_atom_site_fract_x
_atom_site_fract_y
_atom_site_fract_z
_atom_site_U_iso_or_equiv
_atom_site_adp_type
_atom_site_occupancy
_atom_site_symmetry_multiplicity
_atom_site_calc_flag
_atom_site_refinement_flags
Cl1 Cl 0.36913(3) 0.05943(2) 0.35957(7) 0.06172(18) Uani 1 1 d .
N1 N 0.74570(8) 0.25735(7) 0.20260(17) 0.0372(3) Uani 1 1 d .
C2 C 0.77271(10) 0.18652(8) 0.2076(2) 0.0353(3) Uani 1 1 d .
N3 N 0.71859(8) 0.12513(7) 0.25544(16) 0.0362(3) Uani 1 1 d .
N4 N 0.58003(10) 0.07744(8) 0.3268(2) 0.0447(3) Uani 1 1 d D
H01 H 0.5212(11) 0.0845(10) 0.339(3) 0.064(6) Uiso 1 1 d D
H02 H 0.6084(14) 0.0318(10) 0.373(3) 0.080(6) Uiso 1 1 d D
C4 C 0.62895(10) 0.13614(8) 0.28350(19) 0.0347(3) Uani 1 1 d .
C5 C 0.59493(10) 0.21394(8) 0.2720(2) 0.0356(3) Uani 1 1 d .
C6 C 0.50568(10) 0.23327(9) 0.3033(2) 0.0430(4) Uani 1 1 d .
H6 H 0.4637 0.1947 0.3208 0.052 Uiso 1 1 calc R
C7 C 0.48018(11) 0.30881(9) 0.3081(2) 0.0496(4) Uani 1 1 d .
H7 H 0.4205 0.3214 0.3270 0.060 Uiso 1 1 calc R
C8 C 0.54256(11) 0.36699(10) 0.2849(2) 0.0480(4) Uani 1 1 d .
H8 H 0.5249 0.4182 0.2921 0.058 Uiso 1 1 calc R
C9 C 0.63003(11) 0.34954(8) 0.2515(2) 0.0410(4) Uani 1 1 d .
H9 H 0.6711 0.3889 0.2345 0.049 Uiso 1 1 calc R
C10 C 0.65759(10) 0.27255(8) 0.24307(19) 0.0357(3) Uani 1 1 d .
C11 C 0.86657(10) 0.16879(9) 0.1626(2) 0.0376(3) Uani 1 1 d .
C12 C 0.88279(12) 0.11497(9) 0.0249(2) 0.0476(4) Uani 1 1 d .
H12 H 0.8340 0.0874 -0.0413 0.057 Uiso 1 1 calc R
C13 C 0.97133(13) 0.10266(10) -0.0130(3) 0.0567(5) Uani 1 1 d .
H13 H 0.9821 0.0670 -0.1055 0.068 Uiso 1 1 calc R
C14 C 1.04405(12) 0.14299(11) 0.0859(3) 0.0591(5) Uani 1 1 d .
H14 H 1.1038 0.1338 0.0614 0.071 Uiso 1 1 calc R
C15 C 1.02847(12) 0.19670(10) 0.2201(3) 0.0562(5) Uani 1 1 d .
H15 H 1.0776 0.2242 0.2856 0.067 Uiso 1 1 calc R
C16 C 0.94021(11) 0.21004(9) 0.2583(2) 0.0470(4) Uani 1 1 d .
H16 H 0.9299 0.2469 0.3486 0.056 Uiso 1 1 calc R
C21 C 0.76058(10) 0.04963(8) 0.2938(2) 0.0409(4) Uani 1 1 d .
C22 C 0.73549(12) -0.01074(10) 0.1700(3) 0.0536(4) Uani 1 1 d .
H22 H 0.6910 -0.0044 0.0635 0.064 Uiso 1 1 calc R
C23 C 0.77877(16) -0.08098(11) 0.2094(4) 0.0724(6) Uani 1 1 d .
H23 H 0.7627 -0.1228 0.1295 0.087 Uiso 1 1 calc R
C24 C 0.84530(18) -0.08935(13) 0.3657(4) 0.0876(8) Uani 1 1 d .
H24 H 0.8748 -0.1365 0.3892 0.105 Uiso 1 1 calc R
C25 C 0.86839(15) -0.02924(14) 0.4863(3) 0.0790(7) Uani 1 1 d .
H25 H 0.9134 -0.0357 0.5919 0.095 Uiso 1 1 calc R
C26 C 0.82547(12) 0.04147(10) 0.4531(3) 0.0549(5) Uani 1 1 d .
H26 H 0.8402 0.0825 0.5366 0.066 Uiso 1 1 calc R

loop_
_atom_site_aniso_label
_atom_site_aniso_U_11
_atom_site_aniso_U_22
_atom_site_aniso_U_33
_atom_site_aniso_U_23
_atom_site_aniso_U_13
_atom_site_aniso_U_12
Cl1 0.0504(3) 0.0483(3) 0.0888(4) 0.0095(2) 0.0181(2) -0.00424(19)
N1 0.0368(7) 0.0341(7) 0.0416(7) 0.0020(5) 0.0087(5) 0.0003(5)
C2 0.0363(8) 0.0358(9) 0.0339(8) 0.0004(6) 0.0056(6) -0.0017(6)
N3 0.0355(7) 0.0319(7) 0.0418(7) 0.0018(5) 0.0078(5) 0.0012(5)
N4 0.0391(8) 0.0379(8) 0.0588(9) 0.0030(6) 0.0129(7) -0.0012(6)
C4 0.0365(8) 0.0339(8) 0.0337(8) -0.0006(6) 0.0052(6) -0.0028(6)
C5 0.0382(8) 0.0355(8) 0.0329(8) 0.0027(6) 0.0040(6) 0.0019(6)
C6 0.0365(8) 0.0437(9) 0.0494(9) 0.0033(7) 0.0085(7) 0.0010(7)
C7 0.0424(9) 0.0492(10) 0.0582(10) 0.0039(8) 0.0100(8) 0.0105(8)
C8 0.0508(10) 0.0392(9) 0.0544(10) 0.0022(7) 0.0081(8) 0.0104(8)
C9 0.0429(9) 0.0338(8) 0.0460(9) 0.0047(7) 0.0050(7) -0.0004(7)
C10 0.0392(8) 0.0362(8) 0.0315(8) 0.0024(6) 0.0045(6) 0.0014(6)
C11 0.0367(8) 0.0353(8) 0.0423(8) 0.0045(6) 0.0112(6) 0.0022(6)
C12 0.0535(10) 0.0410(9) 0.0508(10) 0.0014(7) 0.0154(8) -0.0013(7)
C13 0.0668(12) 0.0456(10) 0.0638(11) 0.0030(8) 0.0302(10) 0.0147(9)
C14 0.0448(10) 0.0646(12) 0.0719(12) 0.0147(10) 0.0227(9) 0.0147(9)
C15 0.0397(9) 0.0646(12) 0.0643(12) 0.0063(9) 0.0073(8) -0.0018(8)
C16 0.0439(9) 0.0469(10) 0.0512(10) -0.0036(7) 0.0103(7) 0.0001(7)
C21 0.0403(9) 0.0316(8) 0.0542(10) 0.0056(7) 0.0180(7) 0.0027(6)
C22 0.0567(11) 0.0427(10) 0.0667(11) -0.0024(8) 0.0273(9) -0.0040(8)
C23 0.0843(16) 0.0359(10) 0.1088(18) -0.0068(11) 0.0548(14) -0.0004(10)
C24 0.0877(17) 0.0512(14) 0.134(2) 0.0309(14) 0.0507(16) 0.0292(12)
C25 0.0667(14) 0.0715(15) 0.1002(17) 0.0385(14) 0.0169(12) 0.0238(12)
C26 0.0508(10) 0.0546(11) 0.0604(11) 0.0167(9) 0.0114(8) 0.0076(8)

loop_
_atom_type_symbol
_atom_type_description
_atom_type_scat_dispersion_real
_atom_type_scat_dispersion_imag
_atom_type_scat_source
C C 0.0033 0.0016 'International Tables Vol C Tables 4.2.6.8 and 6.1.1.4'
H H 0.0000 0.0000 'International Tables Vol C Tables 4.2.6.8 and 6.1.1.4'
N N 0.0061 0.0033 'International Tables Vol C Tables 4.2.6.8 and 6.1.1.4'
Cl Cl 0.1484 0.1585 'International Tables Vol C Tables 4.2.6.8 and 6.1.1.4'

loop_
_geom_angle_atom_site_label_1
_geom_angle_atom_site_label_2
_geom_angle_atom_site_label_3
_geom_angle
C2 N1 C10 117.81(12)
N1 C2 N3 123.38(13)
N1 C2 C11 118.73(13)
N3 C2 C11 117.89(12)
C4 N3 C2 121.16(12)
C4 N3 C21 119.16(11)
C2 N3 C21 119.42(11)
C4 N4 H01 119.1(12)
C4 N4 H02 120.8(13)
H01 N4 H02 118.4(17)
N4 C4 N3 119.63(13)
N4 C4 C5 123.23(14)
N3 C4 C5 117.07(12)
C6 C5 C10 119.66(13)
C6 C5 C4 122.77(13)
C10 C5 C4 117.36(13)
C7 C6 C5 120.01(14)
C7 C6 H6 120.0
C5 C6 H6 120.0
C6 C7 C8 120.58(15)
C6 C7 H7 119.7
C8 C7 H7 119.7
C9 C8 C7 120.52(15)
C9 C8 H8 119.7
C7 C8 H8 119.7
C8 C9 C10 120.08(14)
C8 C9 H9 120.0
C10 C9 H9 120.0
N1 C10 C9 118.24(13)
N1 C10 C5 122.64(13)
C9 C10 C5 119.11(13)
C16 C11 C12 119.20(14)
C16 C11 C2 117.91(13)
C12 C11 C2 122.85(14)
C13 C12 C11 119.87(16)
C13 C12 H12 120.1
C11 C12 H12 120.1
C12 C13 C14 120.30(17)
C12 C13 H13 119.9
C14 C13 H13 119.9
C15 C14 C13 120.15(16)
C15 C14 H14 119.9
C13 C14 H14 119.9
C14 C15 C16 120.15(17)
C14 C15 H15 119.9
C16 C15 H15 119.9
C15 C16 C11 120.31(16)
C15 C16 H16 119.8
C11 C16 H16 119.8
C26 C21 C22 122.13(15)
C26 C21 N3 118.06(14)
C22 C21 N3 119.80(15)
C21 C22 C23 117.86(19)
C21 C22 H22 121.1
C23 C22 H22 121.1
C24 C23 C22 120.5(2)
C24 C23 H23 119.7
C22 C23 H23 119.7
C25 C24 C23 120.5(2)
C25 C24 H24 119.7
C23 C24 H24 119.7
C24 C25 C26 120.5(2)
C24 C25 H25 119.7
C26 C25 H25 119.7
C21 C26 C25 118.39(19)
C21 C26 H26 120.8
C25 C26 H26 120.8

loop_
_geom_bond_atom_site_label_1
_geom_bond_atom_site_label_2
_geom_bond_distance
N1 C2 1.2905(18)
N1 C10 1.3872(18)
C2 N3 1.3982(18)
C2 C11 1.487(2)
N3 C4 1.3697(18)
N3 C21 1.4567(18)
N4 C4 1.3069(19)
N4 H01 0.887(16)
N4 H02 0.932(16)
C4 C5 1.438(2)
C5 C6 1.398(2)
C5 C10 1.405(2)
C6 C7 1.365(2)
C6 H6 0.9300
C7 C8 1.387(2)
C7 H7 0.9300
C8 C9 1.370(2)
C8 H8 0.9300
C9 C10 1.400(2)
C9 H9 0.9300
C11 C16 1.388(2)
C11 C12 1.393(2)
C12 C13 1.378(2)
C12 H12 0.9300
C13 C14 1.379(3)
C13 H13 0.9300
C14 C15 1.372(2)
C14 H14 0.9300
C15 C16 1.378(2)
C15 H15 0.9300
C16 H16 0.9300
C21 C26 1.374(2)
C21 C22 1.381(2)
C22 C23 1.384(3)
C22 H22 0.9300
C23 C24 1.373(3)
C23 H23 0.9300
C24 C25 1.359(3)
C24 H24 0.9300
C25 C26 1.384(3)
C25 H25 0.9300
C26 H26 0.9300

loop_
_geom_hbond_atom_site_label_D
_geom_hbond_atom_site_label_H
_geom_hbond_atom_site_label_A
_geom_hbond_distance_DH
_geom_hbond_distance_HA
_geom_hbond_distance_DA
_geom_hbond_angle_DHA
_geom_hbond_site_symmetry_A
N4 H01 Cl1 0.887(16) 2.296(17) 3.1483(15) 161.0(16) .
N4 H02 Cl1 0.932(16) 2.450(18) 3.2616(15) 145.6(17) 3_656

loop_
_geom_torsion_atom_site_label_1
_geom_torsion_atom_site_label_2
_geom_torsion_atom_site_label_3
_geom_torsion_atom_site_label_4
_geom_torsion
C10 N1 C2 N3 -1.4(2)
C10 N1 C2 C11 179.34(12)
N1 C2 N3 C4 6.1(2)
C11 C2 N3 C4 -174.68(12)
N1 C2 N3 C21 -168.05(13)
C11 C2 N3 C21 11.18(19)
C2 N3 C4 N4 179.53(13)
C21 N3 C4 N4 -6.3(2)
C2 N3 C4 C5 -3.37(19)
C21 N3 C4 C5 170.79(12)
N4 C4 C5 C6 -1.1(2)
N3 C4 C5 C6 -178.11(13)
N4 C4 C5 C10 173.75(14)
N3 C4 C5 C10 -3.24(19)
C10 C5 C6 C7 -0.9(2)
C4 C5 C6 C7 173.87(14)
C5 C6 C7 C8 -0.9(2)
C6 C7 C8 C9 1.8(3)
C7 C8 C9 C10 -0.9(2)
C2 N1 C10 C9 175.50(13)
C2 N1 C10 C5 -5.7(2)
C8 C9 C10 N1 177.87(13)
C8 C9 C10 C5 -0.9(2)
C6 C5 C10 N1 -176.95(12)
C4 C5 C10 N1 8.0(2)
C6 C5 C10 C9 1.8(2)
C4 C5 C10 C9 -173.22(13)
N1 C2 C11 C16 50.90(19)
N3 C2 C11 C16 -128.37(15)
N1 C2 C11 C12 -126.78(16)
N3 C2 C11 C12 53.95(19)
C16 C11 C12 C13 0.8(2)
C2 C11 C12 C13 178.43(14)
C11 C12 C13 C14 0.5(2)
C12 C13 C14 C15 -1.2(3)
C13 C14 C15 C16 0.7(3)
C14 C15 C16 C11 0.6(3)
C12 C11 C16 C15 -1.3(2)
C2 C11 C16 C15 -179.09(14)
C4 N3 C21 C26 -107.65(16)
C2 N3 C21 C26 66.60(18)
C4 N3 C21 C22 73.18(18)
C2 N3 C21 C22 -112.57(16)
C26 C21 C22 C23 -0.7(2)
N3 C21 C22 C23 178.45(14)
C21 C22 C23 C24 -0.9(3)
C22 C23 C24 C25 1.3(3)
C23 C24 C25 C26 -0.2(3)
C22 C21 C26 C25 1.8(2)
N3 C21 C26 C25 -177.40(16)
C24 C25 C26 C21 -1.3(3)

loop_
_platon_squeeze_void_nr
_platon_squeeze_void_average_x
_platon_squeeze_void_average_y
_platon_squeeze_void_average_z
_platon_squeeze_void_volume
_platon_squeeze_void_count_electrons
_platon_squeeze_void_content
1 0.270 0.250 -0.033 72 25 ' '
2 0.730 0.750 -0.003 72 25 ' '
